data_7239784
loop_
_publ_author_name
'L\'eval, Alexander'
'Agapova, Anastasiya'
'Steinlechner, Christoph'
'Alberico, Elisabetta'
'Junge, Henrik'
'Beller, Matthias'

_publ_section_title
;
 Hydrogen production from formic acid catalyzed by a phosphine free
 manganese complex: investigation and mechanistic insights
;
_journal_issue 3
_journal_name_full 'Green Chemistry'
_journal_page_first 913
_journal_page_last 920
_journal_paper_doi 10.1039/C9GC02453K
_journal_volume 22
_journal_year 2020
_chemical_formula_sum 'C12 H10 Mn N3 O5'
_chemical_formula_weight 331.17
_space_group_crystal_system triclinic
_space_group_IT_number 2
_space_group_name_Hall '-P 1'
_space_group_name_H-M_alt 'P -1'
_atom_sites_solution_hydrogens mixed
_audit_creation_method SHELXL-2014/7
_audit_update_record
;
2019-06-11 deposited with the CCDC.	2019-10-09 downloaded from the CCDC.
;
_cell_angle_alpha 97.266(3)
_cell_angle_beta 95.849(3)
_cell_angle_gamma 95.577(3)
_cell_formula_units_Z 2
_cell_length_a 7.5940(14)
_cell_length_b 8.5623(16)
_cell_length_c 13.088(3)
_cell_measurement_reflns_used 9875
_cell_measurement_temperature 150(2)
_cell_measurement_theta_max 30.50
_cell_measurement_theta_min 2.41
_cell_volume 834.5(3)
_computing_cell_refinement 'SAINT (Bruker, 2013)'
_computing_data_collection 'APEX2 (Bruker, 2014)'
_computing_data_reduction SAINT
_computing_structure_refinement 'SHELXL-2014/7 (Sheldrick, 2015)'
_computing_structure_solution 'SHELXS-97 (Sheldrick, 2008)'
_diffrn_ambient_temperature 150(2)
_diffrn_detector_area_resol_mean 8.3333
_diffrn_measured_fraction_theta_full 0.998
_diffrn_measured_fraction_theta_max 0.999
_diffrn_measurement_device_type 'Bruker APEX-II CCD'
_diffrn_measurement_method '\f and \w scans'
_diffrn_radiation_type MoK\a
_diffrn_radiation_wavelength 0.71073
_diffrn_reflns_av_R_equivalents 0.0251
_diffrn_reflns_av_unetI/netI 0.0140
_diffrn_reflns_Laue_measured_fraction_full 0.998
_diffrn_reflns_Laue_measured_fraction_max 0.999
_diffrn_reflns_limit_h_max 10
_diffrn_reflns_limit_h_min -10
_diffrn_reflns_limit_k_max 11
_diffrn_reflns_limit_k_min -11
_diffrn_reflns_limit_l_max 17
_diffrn_reflns_limit_l_min -17
_diffrn_reflns_number 33103
_diffrn_reflns_point_group_measured_fraction_full 0.998
_diffrn_reflns_point_group_measured_fraction_max 0.999
_diffrn_reflns_theta_full 25.242
_diffrn_reflns_theta_max 28.994
_diffrn_reflns_theta_min 1.579
_diffrn_source 'fine-focus sealed tube'
_exptl_absorpt_coefficient_mu 0.811
_exptl_absorpt_correction_T_max 0.79
_exptl_absorpt_correction_T_min 0.71
_exptl_absorpt_correction_type multi-scan
_exptl_absorpt_process_details 'SADABS (Bruker, 2014)'
_exptl_crystal_colour yellow
_exptl_crystal_density_diffrn 1.318
_exptl_crystal_description plate
_exptl_crystal_F_000 336
_exptl_crystal_size_max 0.367
_exptl_crystal_size_mid 0.201
_exptl_crystal_size_min 0.078
_refine_diff_density_max 0.605
_refine_diff_density_min -0.850
_refine_diff_density_rms 0.070
_refine_ls_extinction_method none
_refine_ls_goodness_of_fit_ref 1.066
_refine_ls_hydrogen_treatment mixed
_refine_ls_matrix_type full
_refine_ls_number_parameters 194
_refine_ls_number_reflns 4438
_refine_ls_number_restraints 1
_refine_ls_restrained_S_all 1.066
_refine_ls_R_factor_all 0.0384
_refine_ls_R_factor_gt 0.0346
_refine_ls_shift/su_max 0.002
_refine_ls_shift/su_mean 0.000
_refine_ls_structure_factor_coef Fsqd
_refine_ls_weighting_details 'w=1/[\s^2^(Fo^2^)+(0.0645P)^2^+0.3778P] where P=(Fo^2^+2Fc^2^)/3'
_refine_ls_weighting_scheme calc
_refine_ls_wR_factor_gt 0.1035
_refine_ls_wR_factor_ref 0.1074
_reflns_Friedel_coverage 0.000
_reflns_number_gt 4009
_reflns_number_total 4438
_reflns_threshold_expression 'I > 2\s(I)'
_cod_data_source_file c9gc02453k2.cif
_cod_data_source_block ax1527_sq
_cod_depositor_comments
;Adding full bibliography for 7239784--7239785.cif.

 Adding full bibliography for 7239784--7239785.cif.
;
_cod_database_code 7239784
_shelx_shelxl_version_number 2014/7
_shelx_space_group_comment
;
The symmetry employed for this shelxl refinement is uniquely defined
by the following loop, which should always be used as a source of
symmetry information in preference to the above space-group names.
They are only intended as comments.
;

loop_
_space_group_symop_operation_xyz
'x, y, z'
'-x, -y, -z'

loop_
_atom_site_label
_atom_site_type_symbol
_atom_site_fract_x
_atom_site_fract_y
_atom_site_fract_z
_atom_site_U_iso_or_equiv
_atom_site_adp_type
_atom_site_occupancy
_atom_site_site_symmetry_order
_atom_site_calc_flag
_atom_site_refinement_flags_posn
_atom_site_refinement_flags_adp
C1 C 0.8217(2) 0.83703(19) 1.00650(13) 0.0278(3) Uani 1 1 d . .
H1 H 0.8730 0.7445 1.0217 0.033 Uiso 1 1 calc R U
C2 C 0.8310(2) 0.9638(2) 1.08432(14) 0.0308(3) Uani 1 1 d . .
H2 H 0.8870 0.9583 1.1519 0.037 Uiso 1 1 calc R U
C3 C 0.7575(2) 1.0985(2) 1.06193(14) 0.0308(3) Uani 1 1 d . .
H3B H 0.7634 1.1875 1.1140 0.037 Uiso 1 1 calc R U
C4 C 0.6751(2) 1.10331(18) 0.96331(14) 0.0286(3) Uani 1 1 d . .
H4 H 0.6236 1.1949 0.9465 0.034 Uiso 1 1 calc R U
C5 C 0.6696(2) 0.97167(17) 0.88999(13) 0.0242(3) Uani 1 1 d . .
C6 C 0.5780(2) 0.95527(19) 0.78450(13) 0.0265(3) Uani 1 1 d . .
C7 C 0.4139(3) 0.9979(3) 0.63798(16) 0.0438(5) Uani 1 1 d . .
H7A H 0.4638 1.0610 0.5872 0.053 Uiso 1 1 calc R U
H7B H 0.2824 0.9941 0.6289 0.053 Uiso 1 1 calc R U
C8 C 0.4735(3) 0.8284(2) 0.62648(14) 0.0382(4) Uani 1 1 d . .
H8A H 0.3692 0.7468 0.6153 0.046 Uiso 1 1 calc R U
H8B H 0.5453 0.8119 0.5678 0.046 Uiso 1 1 calc R U
C9 C 0.9045(3) 0.7027(2) 0.73879(14) 0.0333(4) Uani 1 1 d . .
C10 C 0.8079(2) 0.5089(2) 0.85792(14) 0.0295(3) Uani 1 1 d . .
C11 C 0.6348(3) 0.4994(2) 0.68096(15) 0.0350(4) Uani 1 1 d . .
C12 C 0.3899(2) 0.4884(2) 0.86686(15) 0.0330(4) Uani 1 1 d . .
H12 H 0.2818 0.4922 0.8972 0.040 Uiso 1 1 calc R U
Mn1 Mn 0.69936(3) 0.65259(3) 0.79030(2) 0.02378(8) Uani 1 1 d . .
N1 N 0.74291(17) 0.83967(15) 0.91035(11) 0.0236(3) Uani 1 1 d . .
N2 N 0.5809(2) 0.82257(17) 0.72527(11) 0.0290(3) Uani 1 1 d . .
N3 N 0.4871(3) 1.0622(2) 0.74323(13) 0.0389(4) Uani 1 1 d D .
O1 O 1.0353(2) 0.7314(2) 0.70471(13) 0.0507(4) Uani 1 1 d . .
O2 O 0.8841(2) 0.41866(17) 0.89540(12) 0.0428(3) Uani 1 1 d . .
O3 O 0.5988(3) 0.40341(19) 0.61116(13) 0.0543(4) Uani 1 1 d . .
O4 O 0.46518(16) 0.61917(14) 0.85038(11) 0.0320(3) Uani 1 1 d . .
O5 O 0.4393(3) 0.35803(17) 0.84851(16) 0.0560(4) Uani 1 1 d . .
H3A H 0.473(4) 1.150(2) 0.775(2) 0.054(8) Uiso 1 1 d D .

loop_
_atom_site_aniso_label
_atom_site_aniso_U_11
_atom_site_aniso_U_22
_atom_site_aniso_U_33
_atom_site_aniso_U_23
_atom_site_aniso_U_13
_atom_site_aniso_U_12
C1 0.0281(7) 0.0256(7) 0.0303(8) 0.0058(6) 0.0031(6) 0.0031(6)
C2 0.0300(8) 0.0321(8) 0.0293(8) 0.0020(6) 0.0027(6) 0.0015(6)
C3 0.0275(8) 0.0254(7) 0.0376(9) -0.0026(6) 0.0055(6) 0.0007(6)
C4 0.0303(8) 0.0185(6) 0.0378(9) 0.0019(6) 0.0100(6) 0.0035(5)
C5 0.0252(7) 0.0187(6) 0.0303(7) 0.0050(5) 0.0078(6) 0.0032(5)
C6 0.0315(8) 0.0216(7) 0.0293(8) 0.0080(6) 0.0088(6) 0.0067(6)
C7 0.0596(13) 0.0408(10) 0.0337(9) 0.0106(8) -0.0003(9) 0.0182(9)
C8 0.0486(11) 0.0412(10) 0.0266(8) 0.0068(7) 0.0002(7) 0.0156(8)
C9 0.0389(9) 0.0300(8) 0.0307(8) 0.0012(6) 0.0052(7) 0.0055(7)
C10 0.0307(8) 0.0246(7) 0.0336(8) 0.0021(6) 0.0042(6) 0.0065(6)
C11 0.0410(9) 0.0276(8) 0.0361(9) 0.0014(7) 0.0016(7) 0.0092(7)
C12 0.0343(8) 0.0235(7) 0.0417(10) 0.0048(7) 0.0066(7) 0.0028(6)
Mn1 0.02810(13) 0.01812(12) 0.02562(13) 0.00187(9) 0.00312(9) 0.00664(9)
N1 0.0244(6) 0.0190(6) 0.0274(6) 0.0024(5) 0.0050(5) 0.0017(5)
N2 0.0380(7) 0.0241(6) 0.0263(7) 0.0058(5) 0.0017(6) 0.0092(5)
N3 0.0577(10) 0.0309(8) 0.0322(8) 0.0060(6) 0.0061(7) 0.0224(7)
O1 0.0436(8) 0.0595(10) 0.0500(9) 0.0027(7) 0.0202(7) 0.0016(7)
O2 0.0428(7) 0.0354(7) 0.0534(9) 0.0145(6) -0.0003(6) 0.0159(6)
O3 0.0727(11) 0.0390(8) 0.0440(8) -0.0166(7) -0.0016(8) 0.0078(7)
O4 0.0292(6) 0.0205(5) 0.0470(7) 0.0030(5) 0.0084(5) 0.0047(4)
O5 0.0721(11) 0.0227(6) 0.0802(12) 0.0123(7) 0.0310(9) 0.0105(7)

loop_
_atom_type_symbol
_atom_type_description
_atom_type_scat_dispersion_real
_atom_type_scat_dispersion_imag
_atom_type_scat_source
C C 0.0033 0.0016 'International Tables Vol C Tables 4.2.6.8 and 6.1.1.4'
H H 0.0000 0.0000 'International Tables Vol C Tables 4.2.6.8 and 6.1.1.4'
N N 0.0061 0.0033 'International Tables Vol C Tables 4.2.6.8 and 6.1.1.4'
O O 0.0106 0.0060 'International Tables Vol C Tables 4.2.6.8 and 6.1.1.4'
Mn Mn 0.3368 0.7283 'International Tables Vol C Tables 4.2.6.8 and 6.1.1.4'

loop_
_geom_angle_atom_site_label_1
_geom_angle_atom_site_label_2
_geom_angle_atom_site_label_3
_geom_angle
N1 C1 C2 122.48(16)
N1 C1 H1 118.8
C2 C1 H1 118.8
C3 C2 C1 118.70(17)
C3 C2 H2 120.6
C1 C2 H2 120.6
C2 C3 C4 119.66(16)
C2 C3 H3B 120.2
C4 C3 H3B 120.2
C5 C4 C3 118.31(15)
C5 C4 H4 120.8
C3 C4 H4 120.8
N1 C5 C4 122.72(15)
N1 C5 C6 112.59(14)
C4 C5 C6 124.62(15)
N2 C6 N3 115.95(16)
N2 C6 C5 117.42(14)
N3 C6 C5 126.61(15)
N3 C7 C8 102.58(15)
N3 C7 H7A 111.3
C8 C7 H7A 111.3
N3 C7 H7B 111.3
C8 C7 H7B 111.3
H7A C7 H7B 109.2
N2 C8 C7 104.05(15)
N2 C8 H8A 110.9
C7 C8 H8A 110.9
N2 C8 H8B 110.9
C7 C8 H8B 110.9
H8A C8 H8B 109.0
O1 C9 Mn1 178.48(17)
O2 C10 Mn1 175.31(16)
O3 C11 Mn1 178.08(19)
O5 C12 O4 127.71(18)
O5 C12 H12 116.1
O4 C12 H12 116.1
C9 Mn1 C11 89.70(9)
C9 Mn1 C10 88.68(8)
C11 Mn1 C10 88.65(8)
C9 Mn1 N2 92.26(8)
C11 Mn1 N2 95.45(7)
C10 Mn1 N2 175.80(7)
C9 Mn1 O4 174.35(7)
C11 Mn1 O4 94.07(7)
C10 Mn1 O4 95.61(7)
N2 Mn1 O4 83.20(6)
C9 Mn1 N1 94.44(7)
C11 Mn1 N1 172.63(7)
C10 Mn1 N1 97.52(7)
N2 Mn1 N1 78.32(6)
O4 Mn1 N1 81.37(5)
C1 N1 C5 118.11(14)
C1 N1 Mn1 126.60(11)
C5 N1 Mn1 115.03(11)
C6 N2 C8 108.27(14)
C6 N2 Mn1 116.50(12)
C8 N2 Mn1 134.75(12)
C6 N3 C7 109.06(15)
C6 N3 H3A 125(2)
C7 N3 H3A 126(2)
C12 O4 Mn1 125.98(12)

loop_
_geom_bond_atom_site_label_1
_geom_bond_atom_site_label_2
_geom_bond_distance
C1 N1 1.341(2)
C1 C2 1.383(2)
C1 H1 0.9500
C2 C3 1.381(3)
C2 H2 0.9500
C3 C4 1.383(3)
C3 H3B 0.9500
C4 C5 1.379(2)
C4 H4 0.9500
C5 N1 1.352(2)
C5 C6 1.465(2)
C6 N2 1.295(2)
C6 N3 1.333(2)
C7 N3 1.450(3)
C7 C8 1.556(3)
C7 H7A 0.9900
C7 H7B 0.9900
C8 N2 1.465(2)
C8 H8A 0.9900
C8 H8B 0.9900
C9 O1 1.147(2)
C9 Mn1 1.7955(19)
C10 O2 1.139(2)
C10 Mn1 1.8165(18)
C11 O3 1.140(2)
C11 Mn1 1.8071(19)
C12 O5 1.215(2)
C12 O4 1.261(2)
C12 H12 0.9500
Mn1 N2 2.0160(14)
Mn1 O4 2.0262(13)
Mn1 N1 2.0732(14)
N3 H3A 0.835(17)

loop_
_geom_hbond_atom_site_label_D
_geom_hbond_atom_site_label_H
_geom_hbond_atom_site_label_A
_geom_hbond_distance_DH
_geom_hbond_distance_HA
_geom_hbond_distance_DA
_geom_hbond_angle_DHA
_geom_hbond_site_symmetry_A
N3 H3A O5 0.835(17) 1.966(17) 2.801(2) 180(3) 1_565

loop_
_geom_torsion_atom_site_label_1
_geom_torsion_atom_site_label_2
_geom_torsion_atom_site_label_3
_geom_torsion_atom_site_label_4
_geom_torsion
N1 C1 C2 C3 -0.4(3)
C1 C2 C3 C4 0.6(2)
C2 C3 C4 C5 -0.1(2)
C3 C4 C5 N1 -0.8(2)
C3 C4 C5 C6 176.11(15)
N1 C5 C6 N2 -1.1(2)
C4 C5 C6 N2 -178.30(15)
N1 C5 C6 N3 177.10(17)
C4 C5 C6 N3 -0.1(3)
N3 C7 C8 N2 -2.9(2)
C2 C1 N1 C5 -0.4(2)
C2 C1 N1 Mn1 -174.17(12)
C4 C5 N1 C1 1.0(2)
C6 C5 N1 C1 -176.23(13)
C4 C5 N1 Mn1 175.51(12)
C6 C5 N1 Mn1 -1.73(16)
N3 C6 N2 C8 -1.7(2)
C5 C6 N2 C8 176.75(15)
N3 C6 N2 Mn1 -174.89(13)
C5 C6 N2 Mn1 3.5(2)
C7 C8 N2 C6 2.8(2)
C7 C8 N2 Mn1 174.26(14)
N2 C6 N3 C7 -0.4(2)
C5 C6 N3 C7 -178.64(17)
C8 C7 N3 C6 2.1(2)
O5 C12 O4 Mn1 -1.7(3)
